data_4318406
loop_
_publ_author_name
'David Esteban'
'Fernando Avecilla'
'Carlos Platas-Iglesias'
'Jose Mah\'ia'
'Andr\'es de Blas'
'Teresa Rodr\'iguez-Blas'

_publ_section_title
;
 Lead(II) Complexes with Macrocyclic Receptors Derived from
 4,13-Diaza-18-crown-6
;
_journal_name_full 'Inorganic Chemistry'
_journal_page_first 4337
_journal_page_last 4347
_journal_paper_doi 10.1021/ic0255095
_journal_volume 41
_journal_year 2002
_chemical_formula_sum 'C26 H40 N4 O4'
_chemical_formula_weight 472.62
_chemical_name_systematic
; 
 ? 
;
_space_group_IT_number 2
_symmetry_cell_setting triclinic
_symmetry_space_group_name_Hall '-P 1'
_symmetry_space_group_name_H-M 'P -1'
_atom_sites_solution_hydrogens geom
_atom_sites_solution_primary direct
_atom_sites_solution_secondary difmap
_audit_creation_method SHELXL-97
_cell_angle_alpha 67.738(2)
_cell_angle_beta 85.477(2)
_cell_angle_gamma 68.6820(10)
_cell_formula_units_Z 2
_cell_length_a 10.5052(8)
_cell_length_b 11.2181(9)
_cell_length_c 12.8678(9)
_cell_measurement_temperature 298(2)
_cell_volume 1304.34(17)
_computing_cell_refinement 'Siemens SAINT'
_computing_data_collection 'Siemens SMART'
_computing_data_reduction 'Siemens SHELXTL'
_computing_molecular_graphics 'Siemens SHELXTL'
_computing_publication_material 'Siemens SHELXTL'
_computing_structure_refinement 'SHELXL-97 (Sheldrick, 1997)'
_computing_structure_solution 'SHELXS-97 (Sheldrick, 1990)'
_diffrn_ambient_temperature 298(2)
_diffrn_measured_fraction_theta_full 0.941
_diffrn_measured_fraction_theta_max 0.941
_diffrn_measurement_device_type 'CCD area detector'
_diffrn_measurement_method 'phi and omega scans'
_diffrn_radiation_monochromator graphite
_diffrn_radiation_source 'fine-focus sealed tube'
_diffrn_radiation_type MoK\a
_diffrn_radiation_wavelength 0.71073
_diffrn_reflns_av_R_equivalents 0.0836
_diffrn_reflns_av_sigmaI/netI 0.0666
_diffrn_reflns_limit_h_max 12
_diffrn_reflns_limit_h_min -10
_diffrn_reflns_limit_k_max 12
_diffrn_reflns_limit_k_min -13
_diffrn_reflns_limit_l_max 11
_diffrn_reflns_limit_l_min -15
_diffrn_reflns_number 6789
_diffrn_reflns_theta_full 25.00
_diffrn_reflns_theta_max 25.00
_diffrn_reflns_theta_min 3.18
_exptl_absorpt_coefficient_mu 0.082
_exptl_absorpt_correction_T_max 0.9799
_exptl_absorpt_correction_T_min 0.9228
_exptl_absorpt_correction_type multi-scan
_exptl_absorpt_process_details Sadabs
_exptl_crystal_colour colourless
_exptl_crystal_density_diffrn 1.203
_exptl_crystal_density_method 'not measured'
_exptl_crystal_description block
_exptl_crystal_F_000 512
_exptl_crystal_size_max 1.00
_exptl_crystal_size_mid 0.55
_exptl_crystal_size_min 0.25
_refine_diff_density_max 0.494
_refine_diff_density_min -0.257
_refine_diff_density_rms 0.054
_refine_ls_extinction_coef 0.024(5)
_refine_ls_extinction_expression Fc^*^=kFc[1+0.001xFc^2^\l^3^/sin(2\q)]^-1/4^
_refine_ls_extinction_method SHELXL
_refine_ls_goodness_of_fit_ref 1.050
_refine_ls_hydrogen_treatment mixed
_refine_ls_matrix_type full
_refine_ls_number_parameters 324
_refine_ls_number_reflns 4327
_refine_ls_number_restraints 0
_refine_ls_restrained_S_all 1.050
_refine_ls_R_factor_all 0.0848
_refine_ls_R_factor_gt 0.0672
_refine_ls_shift/su_max 0.000
_refine_ls_shift/su_mean 0.000
_refine_ls_structure_factor_coef Fsqd
_refine_ls_weighting_details 'calc w=1/[\s^2^(Fo^2^)+(0.1196P)^2^+0.2372P] where P=(Fo^2^+2Fc^2^)/3'
_refine_ls_weighting_scheme calc
_refine_ls_wR_factor_gt 0.1893
_refine_ls_wR_factor_ref 0.2055
_reflns_number_gt 3291
_reflns_number_total 4327
_reflns_threshold_expression >2sigma(I)
_cod_data_source_file ic0255095_s2_1.cif
_cod_data_source_block L2
_cod_depositor_comments
;
The following automatic conversions were performed:

'_symmetry_cell_setting' value 'Triclinic' changed to 'triclinic'
according to the built-in table from CIF Core dictionary named
'cif_core.dic' version 2.4.1 from 2010-06-29.

Automatic conversion script
Id: cif_fix_values 1646 2011-03-28 12:23:43Z adriana 
;
_cod_database_code 4318406

loop_
_symmetry_equiv_pos_as_xyz
'x, y, z'
'-x, -y, -z'

loop_
_atom_site_label
_atom_site_type_symbol
_atom_site_fract_x
_atom_site_fract_y
_atom_site_fract_z
_atom_site_U_iso_or_equiv
_atom_site_adp_type
_atom_site_occupancy
_atom_site_symmetry_multiplicity
_atom_site_calc_flag
_atom_site_refinement_flags
_atom_site_disorder_assembly
_atom_site_disorder_group
O1 O 0.94786(16) 0.22826(19) 0.43479(14) 0.0589(5) Uani 1 1 d . . .
O2 O 1.0895(4) -0.0969(3) 0.33621(19) 0.1405(14) Uani 1 1 d . . .
O3 O 0.45485(16) 0.49975(16) 0.17153(14) 0.0555(4) Uani 1 1 d . . .
O4 O 0.53387(18) 0.23112(18) -0.04320(14) 0.0642(5) Uani 1 1 d . . .
N1 N 0.8221(3) 0.3937(3) -0.0227(3) 0.0763(7) Uani 1 1 d . . .
N2 N 1.0398(2) 0.1958(2) 0.16290(16) 0.0562(5) Uani 1 1 d . . .
N3 N 0.5498(2) 0.13243(18) 0.22044(15) 0.0498(5) Uani 1 1 d . . .
N4 N 0.7584(3) -0.0375(3) 0.4252(2) 0.0661(6) Uani 1 1 d . . .
C1 C 0.9320(2) 0.3756(2) -0.0882(2) 0.0536(6) Uani 1 1 d . . .
C2 C 0.9110(3) 0.4170(3) -0.2036(2) 0.0630(7) Uani 1 1 d . . .
H2A H 0.8224 0.4546 -0.2364 0.076 Uiso 1 1 calc R . .
C3 C 1.0211(3) 0.4026(3) -0.2701(2) 0.0727(8) Uani 1 1 d . . .
H3A H 1.0055 0.4316 -0.3474 0.087 Uiso 1 1 calc R . .
C4 C 1.1534(3) 0.3462(3) -0.2238(3) 0.0771(8) Uani 1 1 d . . .
H4C H 1.2273 0.3337 -0.2685 0.093 Uiso 1 1 calc R . .
C5 C 1.1739(3) 0.3087(3) -0.1094(3) 0.0708(8) Uani 1 1 d . . .
H5A H 1.2630 0.2722 -0.0776 0.085 Uiso 1 1 calc R . .
C6 C 1.0662(3) 0.3238(2) -0.0408(2) 0.0566(6) Uani 1 1 d . . .
C7 C 1.0921(3) 0.2962(3) 0.0813(2) 0.0663(7) Uani 1 1 d . . .
H7A H 1.1902 0.2639 0.0974 0.080 Uiso 1 1 calc R . .
H7B H 1.0514 0.3829 0.0922 0.080 Uiso 1 1 calc R . .
C8 C 1.0586(3) 0.1921(3) 0.2764(2) 0.0651(7) Uani 1 1 d . . .
H8A H 1.1117 0.2481 0.2732 0.078 Uiso 1 1 calc R . .
H8B H 1.1092 0.0979 0.3260 0.078 Uiso 1 1 calc R . .
C9 C 0.9257(2) 0.2442(3) 0.3222(2) 0.0579(6) Uani 1 1 d . . .
H9A H 0.8782 0.3410 0.2768 0.069 Uiso 1 1 calc R . .
H9B H 0.8692 0.1933 0.3201 0.069 Uiso 1 1 calc R . .
C10 C 0.8286(3) 0.2673(4) 0.4867(2) 0.0845(10) Uani 1 1 d . . .
H10A H 0.7709 0.2190 0.4812 0.101 Uiso 1 1 calc R . .
H10B H 0.7789 0.3657 0.4495 0.101 Uiso 1 1 calc R . .
C11 C 1.1044(3) 0.0601(3) 0.1536(2) 0.0595(6) Uani 1 1 d . . .
H11A H 1.2011 0.0251 0.1762 0.071 Uiso 1 1 calc R . .
H11B H 1.0970 0.0729 0.0751 0.071 Uiso 1 1 calc R . .
C12 C 1.0469(4) -0.0458(3) 0.2210(2) 0.0813(9) Uani 1 1 d . . .
H12A H 0.9477 -0.0058 0.2117 0.098 Uiso 1 1 calc R . .
H12B H 1.0771 -0.1213 0.1944 0.098 Uiso 1 1 calc R . .
C13 C 1.1378(3) -0.2336(3) 0.3923(2) 0.0782(9) Uani 1 1 d . . .
H13A H 1.2194 -0.2755 0.3590 0.094 Uiso 1 1 calc R . .
H13B H 1.0698 -0.2710 0.3868 0.094 Uiso 1 1 calc R . .
C14 C 0.4138(3) 0.7296(3) 0.1494(2) 0.0627(7) Uani 1 1 d . . .
H14A H 0.3179 0.7434 0.1412 0.075 Uiso 1 1 calc R . .
H14B H 0.4210 0.7856 0.1889 0.075 Uiso 1 1 calc R . .
C15 C 0.4939(3) 0.5810(3) 0.2146(2) 0.0614(7) Uani 1 1 d . . .
H15A H 0.5911 0.5632 0.2079 0.074 Uiso 1 1 calc R . .
H15B H 0.4760 0.5578 0.2936 0.074 Uiso 1 1 calc R . .
C16 C 0.5327(2) 0.3569(2) 0.2205(2) 0.0550(6) Uani 1 1 d . . .
H16A H 0.5264 0.3235 0.3014 0.066 Uiso 1 1 calc R . .
H16B H 0.6282 0.3399 0.2051 0.066 Uiso 1 1 calc R . .
C17 C 0.4770(3) 0.2835(2) 0.1709(2) 0.0557(6) Uani 1 1 d . . .
H17A H 0.3804 0.3047 0.1837 0.067 Uiso 1 1 calc R . .
H17B H 0.4855 0.3163 0.0902 0.067 Uiso 1 1 calc R . .
C18 C 0.6202(3) 0.1050(3) 0.0374(2) 0.0625(7) Uani 1 1 d . . .
H18A H 0.7032 0.1149 0.0545 0.075 Uiso 1 1 calc R . .
H18B H 0.6457 0.0331 0.0069 0.075 Uiso 1 1 calc R . .
C19 C 0.5479(3) 0.0652(2) 0.1422(2) 0.0580(6) Uani 1 1 d . . .
H19A H 0.4533 0.0864 0.1212 0.070 Uiso 1 1 calc R . .
H19B H 0.5890 -0.0341 0.1819 0.070 Uiso 1 1 calc R . .
C20 C 0.4870(2) 0.0729(2) 0.32406(19) 0.0549(6) Uani 1 1 d . . .
H20A H 0.3934 0.0884 0.3046 0.066 Uiso 1 1 calc R . .
H20B H 0.4837 0.1216 0.3731 0.066 Uiso 1 1 calc R . .
C21 C 0.5607(2) -0.0791(2) 0.38777(18) 0.0480(5) Uani 1 1 d . . .
C22 C 0.4964(3) -0.1718(3) 0.4041(2) 0.0603(7) Uani 1 1 d . . .
H22A H 0.4082 -0.1395 0.3718 0.072 Uiso 1 1 calc R . .
C23 C 0.5592(3) -0.3114(3) 0.4670(2) 0.0698(8) Uani 1 1 d . . .
H23A H 0.5145 -0.3723 0.4762 0.084 Uiso 1 1 calc R . .
C24 C 0.6890(3) -0.3583(3) 0.5155(2) 0.0668(7) Uani 1 1 d . . .
H24A H 0.7321 -0.4518 0.5583 0.080 Uiso 1 1 calc R . .
C25 C 0.7558(3) -0.2690(3) 0.5017(2) 0.0581(6) Uani 1 1 d . . .
H25A H 0.8432 -0.3025 0.5358 0.070 Uiso 1 1 calc R . .
C26 C 0.6940(2) -0.1288(2) 0.43699(18) 0.0485(6) Uani 1 1 d . . .
H4B H 0.730(3) 0.036(3) 0.360(3) 0.074(9) Uiso 1 1 d . . .
H4A H 0.842(4) -0.069(3) 0.437(3) 0.078(10) Uiso 1 1 d . . .
H1B H 0.739(3) 0.415(3) -0.050(3) 0.073(9) Uiso 1 1 d . . .
H1A H 0.835(3) 0.343(4) 0.046(3) 0.087(11) Uiso 1 1 d . . .

loop_
_atom_site_aniso_label
_atom_site_aniso_U_11
_atom_site_aniso_U_22
_atom_site_aniso_U_33
_atom_site_aniso_U_23
_atom_site_aniso_U_13
_atom_site_aniso_U_12
O1 0.0576(10) 0.0716(12) 0.0456(9) -0.0267(8) -0.0003(7) -0.0157(8)
O2 0.300(4) 0.097(2) 0.0470(12) -0.0062(12) -0.0172(18) -0.113(3)
O3 0.0615(10) 0.0433(9) 0.0582(10) -0.0210(8) -0.0124(8) -0.0096(7)
O4 0.0744(11) 0.0543(11) 0.0426(9) -0.0102(8) 0.0044(8) -0.0081(9)
N1 0.0623(15) 0.0828(19) 0.0645(17) -0.0234(15) -0.0142(13) -0.0059(13)
N2 0.0649(12) 0.0523(12) 0.0456(11) -0.0247(9) -0.0073(9) -0.0060(9)
N3 0.0628(11) 0.0379(10) 0.0370(10) -0.0136(8) -0.0019(8) -0.0049(8)
N4 0.0584(15) 0.0608(15) 0.0740(17) -0.0199(13) -0.0100(12) -0.0185(12)
C1 0.0606(14) 0.0412(12) 0.0559(14) -0.0179(11) -0.0090(11) -0.0128(10)
C2 0.0725(16) 0.0570(15) 0.0544(15) -0.0131(12) -0.0171(13) -0.0217(13)
C3 0.096(2) 0.0683(18) 0.0550(16) -0.0130(13) -0.0076(15) -0.0393(16)
C4 0.0809(19) 0.077(2) 0.0671(18) -0.0146(15) 0.0056(15) -0.0346(16)
C5 0.0622(16) 0.0627(17) 0.0746(19) -0.0095(14) -0.0089(14) -0.0227(13)
C6 0.0651(15) 0.0424(13) 0.0558(15) -0.0111(11) -0.0148(12) -0.0162(11)
C7 0.0768(17) 0.0555(16) 0.0618(16) -0.0171(13) -0.0221(13) -0.0184(13)
C8 0.0626(15) 0.0722(18) 0.0541(15) -0.0347(13) -0.0105(12) -0.0030(13)
C9 0.0542(13) 0.0688(17) 0.0454(13) -0.0217(12) -0.0040(10) -0.0149(12)
C10 0.0608(16) 0.114(3) 0.0566(17) -0.0323(17) 0.0083(13) -0.0079(16)
C11 0.0732(16) 0.0508(14) 0.0484(13) -0.0216(11) 0.0030(11) -0.0125(12)
C12 0.130(3) 0.0717(19) 0.0481(15) -0.0206(14) 0.0034(17) -0.0450(19)
C13 0.0805(19) 0.084(2) 0.0562(17) -0.0298(16) 0.0099(14) -0.0116(16)
C14 0.0947(19) 0.0524(14) 0.0433(13) -0.0215(11) 0.0089(13) -0.0264(14)
C15 0.0912(18) 0.0557(15) 0.0421(13) -0.0176(11) -0.0050(12) -0.0307(14)
C16 0.0564(13) 0.0451(13) 0.0533(14) -0.0145(11) -0.0092(11) -0.0087(11)
C17 0.0683(14) 0.0402(13) 0.0487(13) -0.0172(10) -0.0140(11) -0.0045(11)
C18 0.0807(17) 0.0464(14) 0.0446(13) -0.0191(11) 0.0017(12) -0.0028(12)
C19 0.0817(17) 0.0423(13) 0.0437(13) -0.0173(10) 0.0002(12) -0.0135(12)
C20 0.0522(13) 0.0544(15) 0.0467(13) -0.0185(11) -0.0008(10) -0.0063(11)
C21 0.0532(12) 0.0528(13) 0.0333(11) -0.0163(10) 0.0038(9) -0.0142(10)
C22 0.0616(14) 0.0729(18) 0.0446(13) -0.0168(12) 0.0009(11) -0.0274(13)
C23 0.094(2) 0.0682(18) 0.0529(15) -0.0150(13) 0.0037(14) -0.0436(16)
C24 0.0891(19) 0.0497(15) 0.0459(14) -0.0079(11) -0.0035(13) -0.0166(14)
C25 0.0621(14) 0.0542(15) 0.0454(13) -0.0148(11) -0.0053(11) -0.0097(12)
C26 0.0507(12) 0.0529(14) 0.0375(11) -0.0179(10) 0.0020(9) -0.0127(10)

loop_
_atom_type_symbol
_atom_type_description
_atom_type_scat_dispersion_real
_atom_type_scat_dispersion_imag
_atom_type_scat_source
C C 0.0033 0.0016 'International Tables Vol C Tables 4.2.6.8 and 6.1.1.4'
H H 0.0000 0.0000 'International Tables Vol C Tables 4.2.6.8 and 6.1.1.4'
N N 0.0061 0.0033 'International Tables Vol C Tables 4.2.6.8 and 6.1.1.4'
O O 0.0106 0.0060 'International Tables Vol C Tables 4.2.6.8 and 6.1.1.4'

loop_
_geom_angle_atom_site_label_1
_geom_angle_atom_site_label_2
_geom_angle_atom_site_label_3
_geom_angle
_geom_angle_site_symmetry_1
_geom_angle_site_symmetry_3
_geom_angle_publ_flag
C10 O1 C9 113.54(19) . . ?
C13 O2 C12 118.0(3) . . ?
C15 O3 C16 113.87(18) . . ?
C14 O4 C18 114.60(19) 2_665 . ?
C7 N2 C8 109.4(2) . . ?
C7 N2 C11 110.3(2) . . ?
C8 N2 C11 113.42(19) . . ?
C20 N3 C19 109.25(19) . . ?
C20 N3 C17 109.56(18) . . ?
C19 N3 C17 112.31(18) . . ?
N1 C1 C2 120.2(2) . . ?
N1 C1 C6 120.7(2) . . ?
C2 C1 C6 119.0(2) . . ?
C3 C2 C1 120.4(2) . . ?
C4 C3 C2 121.1(3) . . ?
C3 C4 C5 118.4(3) . . ?
C4 C5 C6 122.0(3) . . ?
C5 C6 C1 119.1(2) . . ?
C5 C6 C7 120.1(2) . . ?
C1 C6 C7 120.6(2) . . ?
N2 C7 C6 115.8(2) . . ?
N2 C8 C9 111.3(2) . . ?
O1 C9 C8 109.49(19) . . ?
O1 C10 C13 109.5(2) . 2_756 ?
N2 C11 C12 115.6(2) . . ?
O2 C12 C11 110.5(3) . . ?
O2 C13 C10 110.3(3) . 2_756 ?
O4 C14 C15 108.6(2) 2_665 . ?
O3 C15 C14 108.7(2) . . ?
O3 C16 C17 108.11(18) . . ?
N3 C17 C16 111.65(19) . . ?
O4 C18 C19 110.0(2) . . ?
N3 C19 C18 115.7(2) . . ?
N3 C20 C21 114.34(18) . . ?
C22 C21 C26 118.6(2) . . ?
C22 C21 C20 120.7(2) . . ?
C26 C21 C20 120.6(2) . . ?
C21 C22 C23 122.0(2) . . ?
C24 C23 C22 118.7(3) . . ?
C25 C24 C23 120.9(3) . . ?
C24 C25 C26 120.6(2) . . ?
N4 C26 C25 121.2(2) . . ?
N4 C26 C21 119.7(2) . . ?
C25 C26 C21 119.1(2) . . ?

loop_
_geom_bond_atom_site_label_1
_geom_bond_atom_site_label_2
_geom_bond_distance
_geom_bond_site_symmetry_2
_geom_bond_publ_flag
O1 C10 1.378(3) . ?
O1 C9 1.418(3) . ?
O2 C13 1.335(4) . ?
O2 C12 1.415(4) . ?
O3 C15 1.413(3) . ?
O3 C16 1.413(3) . ?
O4 C14 1.402(3) 2_665 ?
O4 C18 1.415(3) . ?
N1 C1 1.375(4) . ?
N2 C7 1.462(4) . ?
N2 C8 1.472(3) . ?
N2 C11 1.472(3) . ?
N3 C20 1.472(3) . ?
N3 C19 1.474(3) . ?
N3 C17 1.476(3) . ?
N4 C26 1.378(3) . ?
C1 C2 1.388(4) . ?
C1 C6 1.403(3) . ?
C2 C3 1.381(4) . ?
C3 C4 1.376(4) . ?
C4 C5 1.380(4) . ?
C5 C6 1.381(4) . ?
C6 C7 1.508(4) . ?
C8 C9 1.475(4) . ?
C10 C13 1.495(4) 2_756 ?
C11 C12 1.479(4) . ?
C13 C10 1.495(4) 2_756 ?
C14 O4 1.402(3) 2_665 ?
C14 C15 1.491(4) . ?
C16 C17 1.495(3) . ?
C18 C19 1.492(3) . ?
C20 C21 1.504(3) . ?
C21 C22 1.380(4) . ?
C21 C26 1.407(3) . ?
C22 C23 1.384(4) . ?
C23 C24 1.374(4) . ?
C24 C25 1.372(4) . ?
C25 C26 1.392(3) . ?

loop_
_geom_hbond_atom_site_label_D
_geom_hbond_atom_site_label_H
_geom_hbond_atom_site_label_A
_geom_hbond_distance_DH
_geom_hbond_distance_HA
_geom_hbond_distance_DA
_geom_hbond_angle_DHA
_geom_hbond_site_symmetry_A
N1 H1A N2 0.84(4) 2.38(4) 3.003(4) 132(3) .
N4 H4B N3 0.90(3) 2.35(3) 3.073(3) 137(2) .
N1 H1B O3 0.88(3) 2.34(4) 3.189(3) 163(3) 2_665
N4 H4A O1 0.82(3) 2.50(4) 3.240(3) 150(3) 2_756

loop_
_geom_torsion_atom_site_label_1
_geom_torsion_atom_site_label_2
_geom_torsion_atom_site_label_3
_geom_torsion_atom_site_label_4
_geom_torsion
_geom_torsion_site_symmetry_1
_geom_torsion_site_symmetry_2
_geom_torsion_site_symmetry_3
_geom_torsion_site_symmetry_4
_geom_torsion_publ_flag
N1 C1 C2 C3 178.1(3) . . . . ?
C6 C1 C2 C3 2.3(4) . . . . ?
C1 C2 C3 C4 0.6(4) . . . . ?
C2 C3 C4 C5 -2.4(5) . . . . ?
C3 C4 C5 C6 1.3(5) . . . . ?
C4 C5 C6 C1 1.6(4) . . . . ?
C4 C5 C6 C7 -173.3(3) . . . . ?
N1 C1 C6 C5 -179.1(3) . . . . ?
C2 C1 C6 C5 -3.4(4) . . . . ?
N1 C1 C6 C7 -4.2(4) . . . . ?
C2 C1 C6 C7 171.5(2) . . . . ?
C8 N2 C7 C6 -173.5(2) . . . . ?
C11 N2 C7 C6 61.1(3) . . . . ?
C5 C6 C7 N2 -125.2(3) . . . . ?
C1 C6 C7 N2 59.9(3) . . . . ?
C7 N2 C8 C9 113.8(3) . . . . ?
C11 N2 C8 C9 -122.6(3) . . . . ?
C10 O1 C9 C8 -176.6(3) . . . . ?
N2 C8 C9 O1 175.2(2) . . . . ?
C9 O1 C10 C13 174.3(3) . . . 2_756 ?
C7 N2 C11 C12 -172.1(2) . . . . ?
C8 N2 C11 C12 64.8(3) . . . . ?
C13 O2 C12 C11 -132.6(3) . . . . ?
N2 C11 C12 O2 -74.9(4) . . . . ?
C12 O2 C13 C10 -177.4(3) . . . 2_756 ?
C16 O3 C15 C14 174.8(2) . . . . ?
O4 C14 C15 O3 -74.2(3) 2_665 . . . ?
C15 O3 C16 C17 177.7(2) . . . . ?
C20 N3 C17 C16 86.1(3) . . . . ?
C19 N3 C17 C16 -152.3(2) . . . . ?
O3 C16 C17 N3 -178.08(19) . . . . ?
C14 O4 C18 C19 -173.4(2) 2_665 . . . ?
C20 N3 C19 C18 -174.44(19) . . . . ?
C17 N3 C19 C18 63.8(3) . . . . ?
O4 C18 C19 N3 -82.0(3) . . . . ?
C19 N3 C20 C21 61.8(3) . . . . ?
C17 N3 C20 C21 -174.8(2) . . . . ?
N3 C20 C21 C22 -118.0(2) . . . . ?
N3 C20 C21 C26 65.4(3) . . . . ?
C26 C21 C22 C23 -0.1(4) . . . . ?
C20 C21 C22 C23 -176.8(2) . . . . ?
C21 C22 C23 C24 0.7(4) . . . . ?
C22 C23 C24 C25 -0.3(4) . . . . ?
C23 C24 C25 C26 -0.7(4) . . . . ?
C24 C25 C26 N4 178.1(2) . . . . ?
C24 C25 C26 C21 1.3(3) . . . . ?
C22 C21 C26 N4 -177.7(2) . . . . ?
C20 C21 C26 N4 -1.0(3) . . . . ?
C22 C21 C26 C25 -0.9(3) . . . . ?
C20 C21 C26 C25 175.8(2) . . . . ?
